data_7223011
loop_
_publ_author_name
'Ye, Run-Ping'
'Zhang, Xin'
'Zhai, Ji-Quan'
'Qin, Ye-Yan'
'Zhang, Lei'
'Yao, Yuan-Gen'
'Zhang, Jian'

_publ_section_title
;
 N-donor ligands enhancing luminescence properties of seven Zn/Cd(ii) MOFs
 based on a large rigid \p-conjugated carboxylate ligand
;
_journal_issue 47
_journal_name_full CrystEngComm
_journal_page_first 9155
_journal_paper_doi 10.1039/C5CE01884F
_journal_volume 17
_journal_year 2015
_chemical_formula_moiety 'C29 H23 Cd N3 O5, H2O'
_chemical_formula_sum 'C29 H25 Cd N3 O6'
_chemical_formula_weight 623.91
_chemical_name_systematic
; 
 ? 
;
_space_group_IT_number 2
_symmetry_cell_setting triclinic
_symmetry_space_group_name_Hall '-P 1'
_symmetry_space_group_name_H-M 'P -1'
_atom_sites_solution_hydrogens geom
_atom_sites_solution_primary direct
_atom_sites_solution_secondary difmap
_audit_creation_method SHELXL-97
_audit_update_record
;
2015-10-21 deposited with the CCDC.
2015-10-23 downloaded from the CCDC.
;
_cell_angle_alpha 102.647(5)
_cell_angle_beta 95.448(4)
_cell_angle_gamma 107.156(5)
_cell_formula_units_Z 2
_cell_length_a 10.1604(6)
_cell_length_b 11.2134(6)
_cell_length_c 12.1942(7)
_cell_measurement_reflns_used 3333
_cell_measurement_temperature 293(2)
_cell_measurement_theta_max 27.3570
_cell_measurement_theta_min 2.9380
_cell_volume 1276.19(14)
_computing_cell_refinement 'Bruker FRAMBO'
_computing_data_collection 'Bruker FRAMBO'
_computing_data_reduction 'Bruker SAINT'
_computing_molecular_graphics 'Bruker SHELXTL'
_computing_publication_material 'Bruker SHELXTL'
_computing_structure_refinement 'SHELXL-97 (Sheldrick, 1997)'
_computing_structure_solution 'SHELXS-97 (Sheldrick, 1990)'
_diffrn_ambient_temperature 293(2)
_diffrn_measured_fraction_theta_full 0.993
_diffrn_measured_fraction_theta_max 0.993
_diffrn_measurement_device_type 'multiwire proportional'
_diffrn_measurement_method 'phi and omega scans'
_diffrn_radiation_monochromator graphite
_diffrn_radiation_source 'fine-focus sealed tube'
_diffrn_radiation_type MoK\a
_diffrn_radiation_wavelength 0.71073
_diffrn_reflns_av_R_equivalents 0.0311
_diffrn_reflns_av_sigmaI/netI 0.0566
_diffrn_reflns_limit_h_max 11
_diffrn_reflns_limit_h_min -9
_diffrn_reflns_limit_k_max 13
_diffrn_reflns_limit_k_min -12
_diffrn_reflns_limit_l_max 14
_diffrn_reflns_limit_l_min -11
_diffrn_reflns_number 7798
_diffrn_reflns_theta_full 25.00
_diffrn_reflns_theta_max 25.00
_diffrn_reflns_theta_min 2.51
_diffrn_standards_decay_% none
_diffrn_standards_interval_count none
_diffrn_standards_interval_time 0
_diffrn_standards_number none
_exptl_absorpt_coefficient_mu 0.906
_exptl_absorpt_correction_T_max 0.873
_exptl_absorpt_correction_T_min 0.574
_exptl_absorpt_correction_type multi-scan
_exptl_absorpt_process_details crystalclear
_exptl_crystal_colour colourless
_exptl_crystal_density_diffrn 1.618
_exptl_crystal_density_method 'not measured'
_exptl_crystal_description block
_exptl_crystal_F_000 1050
_exptl_crystal_size_max 0.83
_exptl_crystal_size_mid 0.52
_exptl_crystal_size_min 0.15
_refine_diff_density_max 2.886
_refine_diff_density_min -0.733
_refine_diff_density_rms 0.152
_refine_ls_extinction_method none
_refine_ls_goodness_of_fit_ref 1.075
_refine_ls_hydrogen_treatment mixed
_refine_ls_matrix_type full
_refine_ls_number_parameters 352
_refine_ls_number_reflns 4486
_refine_ls_number_restraints 0
_refine_ls_restrained_S_all 1.075
_refine_ls_R_factor_all 0.0551
_refine_ls_R_factor_gt 0.0477
_refine_ls_shift/su_max 0.001
_refine_ls_shift/su_mean 0.000
_refine_ls_structure_factor_coef Fsqd
_refine_ls_weighting_details 'calc w=1/[\s^2^(Fo^2^)+(0.0686P)^2^+2.0721P] where P=(Fo^2^+2Fc^2^)/3'
_refine_ls_weighting_scheme calc
_refine_ls_wR_factor_gt 0.1242
_refine_ls_wR_factor_ref 0.1309
_reflns_number_gt 3912
_reflns_number_total 4486
_reflns_threshold_expression >2sigma(I)
_cod_data_source_file c5ce01884f2.cif
_cod_data_source_block Compound-2
_cod_depositor_comments
;
The following automatic conversions were performed:

'_symmetry_cell_setting' value 'Triclinic' changed to 'triclinic'
according to
/usr/data/users/saulius/crontab/automatic-downloads/rss-feeds/RSC/lib/dictionaries/cif_core.dic
dictionary named 'cif_core.dic' version 2.4.2 from 2011-04-26.

Automatic conversion script
Id: cif_fix_values 3271 2015-04-21 07:52:19Z andrius 

 Adding full bibliography for 7223010--7223016.cif.
;
_cod_original_cell_volume 1276.19(13)
_cod_original_sg_symbol_H-M P-1
_cod_database_code 7223011

loop_
_symmetry_equiv_pos_as_xyz
'x, y, z'
'-x, -y, -z'

loop_
_atom_site_label
_atom_site_type_symbol
_atom_site_fract_x
_atom_site_fract_y
_atom_site_fract_z
_atom_site_U_iso_or_equiv
_atom_site_adp_type
_atom_site_occupancy
_atom_site_symmetry_multiplicity
_atom_site_calc_flag
_atom_site_refinement_flags
Cd1 Cd 0.62162(3) 0.67550(3) 0.53724(3) 0.02416(15) Uani 1 1 d .
O1 O 0.7336(4) 0.5974(4) 0.4040(3) 0.0381(9) Uani 1 1 d .
O2 O 0.8935(4) 0.7204(4) 0.5526(3) 0.0386(9) Uani 1 1 d .
O3 O 1.4117(3) 0.5371(3) 0.4154(3) 0.0301(8) Uani 1 1 d .
O4 O 1.3902(4) 0.6982(4) 0.5447(3) 0.0351(9) Uani 1 1 d .
O5 O 0.7458(4) 0.3728(5) 0.0744(4) 0.0530(12) Uani 1 1 d .
N1 N 0.9801(4) 0.3938(4) 0.1178(3) 0.0292(10) Uani 1 1 d .
N2 N 0.6652(5) 0.7656(4) 0.7279(3) 0.0298(10) Uani 1 1 d .
N3 N 0.6632(5) 0.8634(4) 1.4639(4) 0.0318(10) Uani 1 1 d .
C1 C 0.8579(5) 0.6420(5) 0.4571(4) 0.0280(11) Uani 1 1 d .
C2 C 0.9634(5) 0.5933(4) 0.3998(4) 0.0226(10) Uani 1 1 d .
C3 C 1.1005(5) 0.6266(4) 0.4554(4) 0.0218(10) Uani 1 1 d .
H3 H 1.1296 0.6823 0.5283 0.026 Uiso 1 1 calc R
C4 C 1.1933(5) 0.5754(5) 0.4008(4) 0.0238(10) Uani 1 1 d .
C5 C 1.3406(5) 0.6055(5) 0.4588(4) 0.0245(10) Uani 1 1 d .
C6 C 1.1516(5) 0.4967(5) 0.2907(4) 0.0256(11) Uani 1 1 d .
H6 H 1.2141 0.4625 0.2548 0.031 Uiso 1 1 calc R
C7 C 1.0169(5) 0.4687(5) 0.2335(4) 0.0250(10) Uani 1 1 d .
C8 C 0.9217(5) 0.5139(5) 0.2894(4) 0.0264(11) Uani 1 1 d .
H8 H 0.8298 0.4910 0.2530 0.032 Uiso 1 1 calc R
C9 C 0.8532(6) 0.3562(5) 0.0481(4) 0.0323(12) Uani 1 1 d .
C10 C 1.0864(6) 0.3574(6) 0.0569(4) 0.0357(13) Uani 1 1 d .
H10A H 1.1213 0.2989 0.0897 0.043 Uiso 1 1 calc R
H10B H 1.1642 0.4329 0.0579 0.043 Uiso 1 1 calc R
C11 C 1.0070(6) 0.2919(5) -0.0616(4) 0.0341(12) Uani 1 1 d .
C12 C 0.8712(6) 0.2903(5) -0.0646(5) 0.0341(12) Uani 1 1 d .
C13 C 0.7731(7) 0.2351(6) -0.1654(5) 0.0438(15) Uani 1 1 d .
H13 H 0.6815 0.2356 -0.1673 0.053 Uiso 1 1 calc R
C14 C 0.8161(7) 0.1800(6) -0.2618(5) 0.0468(16) Uani 1 1 d .
H14 H 0.7528 0.1408 -0.3296 0.056 Uiso 1 1 calc R
C15 C 0.9532(8) 0.1826(6) -0.2579(5) 0.0472(16) Uani 1 1 d .
H15 H 0.9808 0.1462 -0.3242 0.057 Uiso 1 1 calc R
C16 C 1.0512(7) 0.2376(6) -0.1584(5) 0.0417(14) Uani 1 1 d .
H16 H 1.1431 0.2381 -0.1568 0.050 Uiso 1 1 calc R
C17 C 0.5737(7) 0.7254(6) 0.7944(5) 0.0461(15) Uani 1 1 d .
H17 H 0.4941 0.6544 0.7624 0.055 Uiso 1 1 calc R
C18 C 0.5934(8) 0.7859(8) 0.9097(6) 0.061(2) Uani 1 1 d .
H18 H 0.5263 0.7558 0.9528 0.073 Uiso 1 1 calc R
C19 C 0.7114(8) 0.8904(6) 0.9614(5) 0.0488(16) Uani 1 1 d .
C20 C 0.8033(8) 0.9300(6) 0.8918(5) 0.0534(18) Uani 1 1 d .
H20 H 0.8834 1.0011 0.9217 0.064 Uiso 1 1 calc R
C21 C 0.7793(7) 0.8660(6) 0.7772(5) 0.0418(14) Uani 1 1 d .
H21 H 0.8455 0.8944 0.7328 0.050 Uiso 1 1 calc R
C22 C 0.7428(12) 0.9586(9) 1.0867(6) 0.087(3) Uani 1 1 d .
H22A H 0.7171 0.8935 1.1288 0.105 Uiso 1 1 calc R
H22B H 0.8431 1.0009 1.1080 0.105 Uiso 1 1 calc R
C23 C 0.6770(10) 1.0515(7) 1.1234(6) 0.070(2) Uani 1 1 d .
H23A H 0.5770 1.0082 1.1125 0.084 Uiso 1 1 calc R
H23B H 0.6929 1.1117 1.0759 0.084 Uiso 1 1 calc R
C24 C 0.7290(7) 1.1284(5) 1.2496(4) 0.0429(15) Uani 1 1 d .
H24A H 0.8278 1.1766 1.2600 0.052 Uiso 1 1 calc R
H24B H 0.6795 1.1900 1.2686 0.052 Uiso 1 1 calc R
C25 C 0.7070(6) 1.0411(5) 1.3293(4) 0.0319(12) Uani 1 1 d .
C26 C 0.5760(7) 0.9786(6) 1.3464(5) 0.0450(15) Uani 1 1 d .
H26 H 0.4989 0.9945 1.3130 0.054 Uiso 1 1 calc R
C27 C 0.5579(7) 0.8930(6) 1.4126(5) 0.0439(14) Uani 1 1 d .
H27 H 0.4675 0.8526 1.4228 0.053 Uiso 1 1 calc R
C28 C 0.7905(6) 0.9275(6) 1.4489(5) 0.0394(13) Uani 1 1 d .
H28 H 0.8666 0.9115 1.4839 0.047 Uiso 1 1 calc R
C29 C 0.8159(6) 1.0155(6) 1.3851(5) 0.0410(14) Uani 1 1 d .
H29 H 0.9074 1.0585 1.3793 0.049 Uiso 1 1 calc R
O1W O 0.5764(16) 0.6350(14) 0.2015(10) 0.246(7) Uani 1 1 d .

loop_
_atom_site_aniso_label
_atom_site_aniso_U_11
_atom_site_aniso_U_22
_atom_site_aniso_U_33
_atom_site_aniso_U_23
_atom_site_aniso_U_13
_atom_site_aniso_U_12
Cd1 0.0175(2) 0.0297(2) 0.0232(2) 0.00179(14) 0.00204(14) 0.00886(15)
O1 0.020(2) 0.052(2) 0.045(2) 0.0085(18) 0.0110(16) 0.0174(18)
O2 0.042(2) 0.046(2) 0.036(2) 0.0108(18) 0.0156(17) 0.0238(19)
O3 0.0187(18) 0.040(2) 0.0338(19) 0.0082(15) 0.0040(14) 0.0134(16)
O4 0.024(2) 0.038(2) 0.035(2) -0.0009(16) -0.0006(15) 0.0074(16)
O5 0.024(2) 0.074(3) 0.051(3) -0.004(2) -0.0068(19) 0.020(2)
N1 0.021(2) 0.033(2) 0.030(2) -0.0012(18) -0.0019(17) 0.0107(18)
N2 0.031(2) 0.035(2) 0.023(2) 0.0061(17) 0.0057(18) 0.012(2)
N3 0.031(3) 0.036(3) 0.031(2) 0.0104(18) 0.0055(18) 0.013(2)
C1 0.026(3) 0.032(3) 0.036(3) 0.019(2) 0.015(2) 0.015(2)
C2 0.020(3) 0.023(2) 0.030(3) 0.0105(19) 0.0101(19) 0.010(2)
C3 0.019(3) 0.025(3) 0.024(2) 0.0090(19) 0.0054(19) 0.009(2)
C4 0.022(3) 0.027(3) 0.025(2) 0.0100(19) 0.0043(19) 0.010(2)
C5 0.017(2) 0.031(3) 0.027(3) 0.011(2) 0.0051(19) 0.009(2)
C6 0.019(3) 0.029(3) 0.031(3) 0.007(2) 0.006(2) 0.012(2)
C7 0.021(3) 0.027(3) 0.028(3) 0.0071(19) 0.001(2) 0.009(2)
C8 0.014(2) 0.033(3) 0.034(3) 0.013(2) 0.005(2) 0.008(2)
C9 0.026(3) 0.032(3) 0.036(3) 0.008(2) -0.003(2) 0.007(2)
C10 0.032(3) 0.039(3) 0.036(3) 0.004(2) 0.006(2) 0.016(3)
C11 0.039(3) 0.034(3) 0.030(3) 0.008(2) 0.003(2) 0.016(3)
C12 0.036(3) 0.031(3) 0.032(3) 0.008(2) 0.002(2) 0.009(2)
C13 0.039(4) 0.046(4) 0.039(3) 0.006(3) -0.008(3) 0.010(3)
C14 0.062(5) 0.038(3) 0.032(3) 0.005(2) -0.003(3) 0.009(3)
C15 0.071(5) 0.039(3) 0.031(3) 0.008(2) 0.009(3) 0.018(3)
C16 0.047(4) 0.044(3) 0.038(3) 0.008(3) 0.010(3) 0.022(3)
C17 0.039(4) 0.056(4) 0.041(3) 0.011(3) 0.012(3) 0.011(3)
C18 0.071(5) 0.092(6) 0.043(4) 0.031(4) 0.034(4) 0.045(5)
C19 0.080(5) 0.043(4) 0.032(3) 0.006(3) 0.011(3) 0.036(4)
C20 0.072(5) 0.037(3) 0.033(3) -0.001(3) -0.004(3) 0.003(3)
C21 0.048(4) 0.036(3) 0.032(3) 0.005(2) 0.007(3) 0.003(3)
C22 0.162(10) 0.085(6) 0.032(4) 0.010(4) 0.022(5) 0.068(6)
C23 0.131(8) 0.051(4) 0.040(4) 0.019(3) 0.025(4) 0.040(5)
C24 0.074(5) 0.028(3) 0.028(3) 0.008(2) 0.013(3) 0.018(3)
C25 0.045(3) 0.025(3) 0.023(3) 0.001(2) 0.007(2) 0.012(2)
C26 0.046(4) 0.057(4) 0.047(3) 0.028(3) 0.009(3) 0.028(3)
C27 0.036(3) 0.051(4) 0.057(4) 0.027(3) 0.016(3) 0.019(3)
C28 0.031(3) 0.044(3) 0.043(3) 0.017(3) -0.001(2) 0.010(3)
C29 0.037(3) 0.039(3) 0.044(3) 0.014(3) 0.009(3) 0.005(3)
O1W 0.297(17) 0.245(15) 0.134(9) 0.013(9) -0.046(10) 0.047(12)

loop_
_atom_type_symbol
_atom_type_description
_atom_type_scat_dispersion_real
_atom_type_scat_dispersion_imag
_atom_type_scat_source
C C 0.0033 0.0016 'International Tables Vol C Tables 4.2.6.8 and 6.1.1.4'
H H 0.0000 0.0000 'International Tables Vol C Tables 4.2.6.8 and 6.1.1.4'
N N 0.0061 0.0033 'International Tables Vol C Tables 4.2.6.8 and 6.1.1.4'
O O 0.0106 0.0060 'International Tables Vol C Tables 4.2.6.8 and 6.1.1.4'
Cd Cd -0.8075 1.2024 'International Tables Vol C Tables 4.2.6.8 and 6.1.1.4'

loop_
_geom_angle_atom_site_label_1
_geom_angle_atom_site_label_2
_geom_angle_atom_site_label_3
_geom_angle
_geom_angle_site_symmetry_1
_geom_angle_site_symmetry_3
O1 Cd1 N2 137.82(15) . .
O1 Cd1 O3 86.64(13) . 1_455
N2 Cd1 O3 130.41(14) . 1_455
O1 Cd1 N3 87.53(15) . 1_554
N2 Cd1 N3 101.60(15) . 1_554
O3 Cd1 N3 100.75(14) 1_455 1_554
O1 Cd1 O4 136.93(13) . 1_455
N2 Cd1 O4 85.23(14) . 1_455
O3 Cd1 O4 54.41(12) 1_455 1_455
N3 Cd1 O4 83.23(14) 1_554 1_455
O1 Cd1 O3 83.63(13) . 2_766
N2 Cd1 O3 86.64(13) . 2_766
O3 Cd1 O3 76.38(13) 1_455 2_766
N3 Cd1 O3 170.83(12) 1_554 2_766
O4 Cd1 O3 101.64(12) 1_455 2_766
O1 Cd1 O2 52.92(13) . .
N2 Cd1 O2 86.52(14) . .
O3 Cd1 O2 139.06(12) 1_455 .
N3 Cd1 O2 85.29(14) 1_554 .
O4 Cd1 O2 164.22(12) 1_455 .
O3 Cd1 O2 91.27(12) 2_766 .
O1 Cd1 C5 111.82(14) . 1_455
N2 Cd1 C5 109.22(15) . 1_455
O3 Cd1 C5 27.56(13) 1_455 1_455
N3 Cd1 C5 90.43(15) 1_554 1_455
O4 Cd1 C5 26.96(13) 1_455 1_455
O3 Cd1 C5 90.62(13) 2_766 1_455
O2 Cd1 C5 164.23(13) . 1_455
C1 O1 Cd1 100.8(3) . .
C1 O2 Cd1 82.7(3) . .
C5 O3 Cd1 92.9(3) . 1_655
C5 O3 Cd1 117.5(3) . 2_766
Cd1 O3 Cd1 103.62(13) 1_655 2_766
C5 O4 Cd1 89.9(3) . 1_655
C9 N1 C7 127.2(4) . .
C9 N1 C10 112.1(4) . .
C7 N1 C10 120.5(4) . .
C21 N2 C17 117.2(5) . .
C21 N2 Cd1 121.3(4) . .
C17 N2 Cd1 121.4(4) . .
C28 N3 C27 115.0(5) . .
C28 N3 Cd1 121.5(4) . 1_556
C27 N3 Cd1 121.9(4) . 1_556
O2 C1 O1 123.1(5) . .
O2 C1 C2 120.4(5) . .
O1 C1 C2 116.5(5) . .
C8 C2 C3 120.3(4) . .
C8 C2 C1 118.5(4) . .
C3 C2 C1 121.2(4) . .
C4 C3 C2 119.2(4) . .
C4 C3 H3 120.4 . .
C2 C3 H3 120.4 . .
C6 C4 C3 120.3(4) . .
C6 C4 C5 118.6(4) . .
C3 C4 C5 121.0(4) . .
O4 C5 O3 122.4(5) . .
O4 C5 C4 119.4(4) . .
O3 C5 C4 118.2(4) . .
O4 C5 Cd1 63.2(3) . 1_655
O3 C5 Cd1 59.6(2) . 1_655
C4 C5 Cd1 171.2(3) . 1_655
C4 C6 C7 120.3(4) . .
C4 C6 H6 119.9 . .
C7 C6 H6 119.9 . .
C8 C7 C6 119.7(4) . .
C8 C7 N1 121.5(4) . .
C6 C7 N1 118.8(4) . .
C7 C8 C2 120.0(4) . .
C7 C8 H8 120.0 . .
C2 C8 H8 120.0 . .
O5 C9 N1 127.0(5) . .
O5 C9 C12 126.6(5) . .
N1 C9 C12 106.5(5) . .
N1 C10 C11 102.6(4) . .
N1 C10 H10A 111.2 . .
C11 C10 H10A 111.2 . .
N1 C10 H10B 111.2 . .
C11 C10 H10B 111.2 . .
H10A C10 H10B 109.2 . .
C12 C11 C16 120.9(5) . .
C12 C11 C10 109.1(5) . .
C16 C11 C10 130.0(5) . .
C11 C12 C13 121.4(5) . .
C11 C12 C9 109.7(5) . .
C13 C12 C9 128.9(6) . .
C14 C13 C12 118.0(6) . .
C14 C13 H13 121.0 . .
C12 C13 H13 121.0 . .
C13 C14 C15 120.1(6) . .
C13 C14 H14 119.9 . .
C15 C14 H14 119.9 . .
C14 C15 C16 122.2(6) . .
C14 C15 H15 118.9 . .
C16 C15 H15 118.9 . .
C11 C16 C15 117.4(6) . .
C11 C16 H16 121.3 . .
C15 C16 H16 121.3 . .
N2 C17 C18 122.2(6) . .
N2 C17 H17 118.9 . .
C18 C17 H17 118.9 . .
C19 C18 C17 120.9(6) . .
C19 C18 H18 119.6 . .
C17 C18 H18 119.6 . .
C20 C19 C18 115.9(5) . .
C20 C19 C22 120.0(7) . .
C18 C19 C22 124.1(7) . .
C19 C20 C21 121.1(6) . .
C19 C20 H20 119.4 . .
C21 C20 H20 119.4 . .
N2 C21 C20 122.7(6) . .
N2 C21 H21 118.7 . .
C20 C21 H21 118.7 . .
C23 C22 C19 117.4(7) . .
C23 C22 H22A 108.0 . .
C19 C22 H22A 108.0 . .
C23 C22 H22B 108.0 . .
C19 C22 H22B 108.0 . .
H22A C22 H22B 107.2 . .
C22 C23 C24 113.8(7) . .
C22 C23 H23A 108.8 . .
C24 C23 H23A 108.8 . .
C22 C23 H23B 108.8 . .
C24 C23 H23B 108.8 . .
H23A C23 H23B 107.7 . .
C25 C24 C23 111.9(5) . .
C25 C24 H24A 109.2 . .
C23 C24 H24A 109.2 . .
C25 C24 H24B 109.2 . .
C23 C24 H24B 109.2 . .
H24A C24 H24B 107.9 . .
C26 C25 C29 116.2(5) . .
C26 C25 C24 121.4(5) . .
C29 C25 C24 122.4(5) . .
C27 C26 C25 120.3(6) . .
C27 C26 H26 119.9 . .
C25 C26 H26 119.9 . .
N3 C27 C26 124.0(6) . .
N3 C27 H27 118.0 . .
C26 C27 H27 118.0 . .
N3 C28 C29 123.9(6) . .
N3 C28 H28 118.1 . .
C29 C28 H28 118.1 . .
C28 C29 C25 120.6(6) . .
C28 C29 H29 119.7 . .
C25 C29 H29 119.7 . .

loop_
_geom_bond_atom_site_label_1
_geom_bond_atom_site_label_2
_geom_bond_distance
_geom_bond_site_symmetry_2
Cd1 O1 2.240(4) .
Cd1 N2 2.266(4) .
Cd1 O3 2.367(3) 1_455
Cd1 N3 2.407(4) 1_554
Cd1 O4 2.446(4) 1_455
Cd1 O3 2.509(4) 2_766
Cd1 O2 2.638(4) .
Cd1 C5 2.741(5) 1_455
O1 C1 1.262(6) .
O2 C1 1.243(6) .
O3 C5 1.270(6) .
O3 Cd1 2.367(3) 1_655
O3 Cd1 2.509(4) 2_766
O4 C5 1.243(6) .
O4 Cd1 2.446(4) 1_655
O5 C9 1.221(7) .
N1 C9 1.370(7) .
N1 C7 1.426(6) .
N1 C10 1.472(7) .
N2 C21 1.332(7) .
N2 C17 1.334(7) .
N3 C28 1.333(7) .
N3 C27 1.349(7) .
N3 Cd1 2.407(4) 1_556
C1 C2 1.503(7) .
C2 C8 1.389(7) .
C2 C3 1.394(7) .
C3 C4 1.390(7) .
C3 H3 0.9300 .
C4 C6 1.384(7) .
C4 C5 1.501(7) .
C5 Cd1 2.741(5) 1_655
C6 C7 1.387(7) .
C6 H6 0.9300 .
C7 C8 1.386(7) .
C8 H8 0.9300 .
C9 C12 1.466(8) .
C10 C11 1.497(7) .
C10 H10A 0.9700 .
C10 H10B 0.9700 .
C11 C12 1.372(8) .
C11 C16 1.383(8) .
C12 C13 1.399(8) .
C13 C14 1.376(9) .
C13 H13 0.9300 .
C14 C15 1.381(9) .
C14 H14 0.9300 .
C15 C16 1.387(9) .
C15 H15 0.9300 .
C16 H16 0.9300 .
C17 C18 1.388(9) .
C17 H17 0.9300 .
C18 C19 1.383(10) .
C18 H18 0.9300 .
C19 C20 1.364(9) .
C19 C22 1.508(9) .
C20 C21 1.386(8) .
C20 H20 0.9300 .
C21 H21 0.9300 .
C22 C23 1.413(11) .
C22 H22A 0.9700 .
C22 H22B 0.9700 .
C23 C24 1.544(9) .
C23 H23A 0.9700 .
C23 H23B 0.9700 .
C24 C25 1.511(7) .
C24 H24A 0.9700 .
C24 H24B 0.9700 .
C25 C26 1.368(8) .
C25 C29 1.378(8) .
C26 C27 1.367(8) .
C26 H26 0.9300 .
C27 H27 0.9300 .
C28 C29 1.367(8) .
C28 H28 0.9300 .
C29 H29 0.9300 .

loop_
_geom_torsion_atom_site_label_1
_geom_torsion_atom_site_label_2
_geom_torsion_atom_site_label_3
_geom_torsion_atom_site_label_4
_geom_torsion
_geom_torsion_site_symmetry_1
_geom_torsion_site_symmetry_4
N2 Cd1 O1 C1 -14.9(4) . .
O3 Cd1 O1 C1 -169.4(3) 1_455 .
N3 Cd1 O1 C1 89.7(3) 1_554 .
O4 Cd1 O1 C1 167.0(3) 1_455 .
O3 Cd1 O1 C1 -92.7(3) 2_766 .
O2 Cd1 O1 C1 3.7(3) . .
C5 Cd1 O1 C1 179.2(3) 1_455 .
O1 Cd1 O2 C1 -3.7(3) . .
N2 Cd1 O2 C1 163.8(3) . .
O3 Cd1 O2 C1 6.8(4) 1_455 .
N3 Cd1 O2 C1 -94.2(3) 1_554 .
O4 Cd1 O2 C1 -137.6(4) 1_455 .
O3 Cd1 O2 C1 77.3(3) 2_766 .
C5 Cd1 O2 C1 -19.5(6) 1_455 .
O1 Cd1 N2 C21 51.9(5) . .
O3 Cd1 N2 C21 -162.5(4) 1_455 .
N3 Cd1 N2 C21 -47.4(5) 1_554 .
O4 Cd1 N2 C21 -129.4(5) 1_455 .
O3 Cd1 N2 C21 128.6(5) 2_766 .
O2 Cd1 N2 C21 37.1(4) . .
C5 Cd1 N2 C21 -141.9(4) 1_455 .
O1 Cd1 N2 C17 -132.2(4) . .
O3 Cd1 N2 C17 13.4(5) 1_455 .
N3 Cd1 N2 C17 128.5(5) 1_554 .
O4 Cd1 N2 C17 46.5(5) 1_455 .
O3 Cd1 N2 C17 -55.5(5) 2_766 .
O2 Cd1 N2 C17 -147.0(5) . .
C5 Cd1 N2 C17 34.0(5) 1_455 .
Cd1 O2 C1 O1 6.3(5) . .
Cd1 O2 C1 C2 -172.4(4) . .
Cd1 O1 C1 O2 -7.5(6) . .
Cd1 O1 C1 C2 171.3(3) . .
O2 C1 C2 C8 -174.9(5) . .
O1 C1 C2 C8 6.2(7) . .
O2 C1 C2 C3 5.0(7) . .
O1 C1 C2 C3 -173.8(4) . .
C8 C2 C3 C4 -2.4(7) . .
C1 C2 C3 C4 177.6(4) . .
C2 C3 C4 C6 2.7(7) . .
C2 C3 C4 C5 -178.2(4) . .
Cd1 O4 C5 O3 7.1(5) 1_655 .
Cd1 O4 C5 C4 -170.5(4) 1_655 .
Cd1 O3 C5 O4 -7.3(5) 1_655 .
Cd1 O3 C5 O4 99.6(5) 2_766 .
Cd1 O3 C5 C4 170.3(4) 1_655 .
Cd1 O3 C5 C4 -82.8(5) 2_766 .
Cd1 O3 C5 Cd1 107.0(2) 2_766 1_655
C6 C4 C5 O4 162.9(5) . .
C3 C4 C5 O4 -16.2(7) . .
C6 C4 C5 O3 -14.7(7) . .
C3 C4 C5 O3 166.1(4) . .
C6 C4 C5 Cd1 58(2) . 1_655
C3 C4 C5 Cd1 -121(2) . 1_655
C3 C4 C6 C7 0.3(7) . .
C5 C4 C6 C7 -178.8(4) . .
C4 C6 C7 C8 -3.6(7) . .
C4 C6 C7 N1 176.2(4) . .
C9 N1 C7 C8 -0.4(8) . .
C10 N1 C7 C8 174.1(5) . .
C9 N1 C7 C6 179.8(5) . .
C10 N1 C7 C6 -5.7(7) . .
C6 C7 C8 C2 3.8(7) . .
N1 C7 C8 C2 -176.0(4) . .
C3 C2 C8 C7 -0.8(7) . .
C1 C2 C8 C7 179.1(4) . .
C7 N1 C9 O5 -5.2(9) . .
C10 N1 C9 O5 179.9(6) . .
C7 N1 C9 C12 175.6(5) . .
C10 N1 C9 C12 0.6(6) . .
C9 N1 C10 C11 0.2(6) . .
C7 N1 C10 C11 -175.1(4) . .
N1 C10 C11 C12 -1.1(6) . .
N1 C10 C11 C16 179.3(6) . .
C16 C11 C12 C13 -0.5(9) . .
C10 C11 C12 C13 179.8(5) . .
C16 C11 C12 C9 -178.8(5) . .
C10 C11 C12 C9 1.5(6) . .
O5 C9 C12 C11 179.4(6) . .
N1 C9 C12 C11 -1.4(6) . .
O5 C9 C12 C13 1.3(10) . .
N1 C9 C12 C13 -179.4(5) . .
C11 C12 C13 C14 1.1(9) . .
C9 C12 C13 C14 179.0(6) . .
C12 C13 C14 C15 -1.4(9) . .
C13 C14 C15 C16 1.1(10) . .
C12 C11 C16 C15 0.2(9) . .
C10 C11 C16 C15 179.9(6) . .
C14 C15 C16 C11 -0.6(9) . .
C21 N2 C17 C18 1.2(9) . .
Cd1 N2 C17 C18 -174.8(5) . .
N2 C17 C18 C19 -1.1(11) . .
C17 C18 C19 C20 1.2(10) . .
C17 C18 C19 C22 -177.9(7) . .
C18 C19 C20 C21 -1.5(10) . .
C22 C19 C20 C21 177.7(7) . .
C17 N2 C21 C20 -1.5(9) . .
Cd1 N2 C21 C20 174.5(5) . .
C19 C20 C21 N2 1.7(11) . .
C20 C19 C22 C23 99.3(11) . .
C18 C19 C22 C23 -81.6(11) . .
C19 C22 C23 C24 -172.7(7) . .
C22 C23 C24 C25 -58.8(10) . .
C23 C24 C25 C26 -70.1(8) . .
C23 C24 C25 C29 107.2(7) . .
C29 C25 C26 C27 -2.2(9) . .
C24 C25 C26 C27 175.3(5) . .
C28 N3 C27 C26 2.1(9) . .
Cd1 N3 C27 C26 -163.9(5) 1_556 .
C25 C26 C27 N3 -0.4(10) . .
C27 N3 C28 C29 -1.2(9) . .
Cd1 N3 C28 C29 164.8(5) 1_556 .
N3 C28 C29 C25 -1.4(9) . .
C26 C25 C29 C28 3.0(8) . .
C24 C25 C29 C28 -174.4(5) . .
